data_2227233
loop_
_publ_author_name
'Thenmozhi, S.'
'ArulClement, J.'
'MohanaKrishnan, A. K.'
'SubbiahPandi, A.'

_publ_section_title
;
 3-(2,4,6-Trimethylbenzoyl)-2-naphthoic acid
;
_journal_coeditor_code BT5351
_journal_issue 11
_journal_name_full 'Acta Crystallographica Section E'
_journal_page_first o2794
_journal_paper_doi 10.1107/S1600536810040183
_journal_volume 66
_journal_year 2010
_chemical_formula_iupac 'C21 H18 O3'
_chemical_formula_moiety 'C21 H18 O3'
_chemical_formula_sum 'C21 H18 O3'
_chemical_formula_weight 318.35
_chemical_name_systematic
;
3-(2,4,6-Trimethylbenzoyl)-2-naphthoic acid
;
_space_group_IT_number 2
_symmetry_cell_setting triclinic
_symmetry_space_group_name_Hall '-P 1'
_symmetry_space_group_name_H-M 'P -1'
_atom_sites_solution_hydrogens geom
_atom_sites_solution_primary direct
_atom_sites_solution_secondary difmap
_audit_creation_method SHELXL-97
_cell_angle_alpha 93.102(2)
_cell_angle_beta 101.609(2)
_cell_angle_gamma 99.219(2)
_cell_formula_units_Z 4
_cell_length_a 10.5233(3)
_cell_length_b 12.7712(3)
_cell_length_c 13.0588(3)
_cell_measurement_reflns_used 8355
_cell_measurement_temperature 293(2)
_cell_measurement_theta_max 28.3
_cell_measurement_theta_min 1.6
_cell_volume 1690.15(8)
_computing_cell_refinement 'SAINT (Bruker, 2004)'
_computing_data_collection 'APEX2 (Bruker, 2004)'
_computing_data_reduction 'SAINT (Bruker, 2004)'
_computing_molecular_graphics 'ORTEP-3 (Farrugia, 1997)'
_computing_publication_material 'SHELXL97 (Sheldrick, 2008) and PLATON (Spek, 2009)'
_computing_structure_refinement 'SHELXL97 (Sheldrick, 2008)'
_computing_structure_solution 'SHELXS97 (Sheldrick, 2008)'
_diffrn_ambient_temperature 293(2)
_diffrn_measured_fraction_theta_full 0.994
_diffrn_measured_fraction_theta_max 0.994
_diffrn_measurement_device_type 'Bruker APEXII CCD area detector'
_diffrn_measurement_method '\w and \f'
_diffrn_radiation_monochromator graphite
_diffrn_radiation_source 'fine-focus sealed tube'
_diffrn_radiation_type MoK\a
_diffrn_radiation_wavelength 0.71073
_diffrn_reflns_av_R_equivalents 0.0279
_diffrn_reflns_av_sigmaI/netI 0.0247
_diffrn_reflns_limit_h_max 14
_diffrn_reflns_limit_h_min -14
_diffrn_reflns_limit_k_max 17
_diffrn_reflns_limit_k_min -17
_diffrn_reflns_limit_l_max 17
_diffrn_reflns_limit_l_min -17
_diffrn_reflns_number 39093
_diffrn_reflns_theta_full 28.33
_diffrn_reflns_theta_max 28.33
_diffrn_reflns_theta_min 1.60
_exptl_absorpt_coefficient_mu 0.083
_exptl_absorpt_correction_T_max 0.9836
_exptl_absorpt_correction_T_min 0.9756
_exptl_absorpt_correction_type multi-scan
_exptl_absorpt_process_details '(SADABS; Sheldrick, 1996)'
_exptl_crystal_colour 'white crystalline'
_exptl_crystal_density_diffrn 1.251
_exptl_crystal_density_method 'not measured'
_exptl_crystal_description Block
_exptl_crystal_F_000 672
_exptl_crystal_size_max 0.30
_exptl_crystal_size_mid 0.20
_exptl_crystal_size_min 0.20
_refine_diff_density_max 0.276
_refine_diff_density_min -0.233
_refine_ls_extinction_coef 0.0058(16)
_refine_ls_extinction_expression Fc^*^=kFc[1+0.001xFc^2^\l^3^/sin(2\q)]^-1/4^
_refine_ls_extinction_method 'SHELXL97 (Sheldrick, 2008)'
_refine_ls_goodness_of_fit_ref 1.038
_refine_ls_hydrogen_treatment constr
_refine_ls_matrix_type full
_refine_ls_number_parameters 472
_refine_ls_number_reflns 8355
_refine_ls_number_restraints 1
_refine_ls_restrained_S_all 1.038
_refine_ls_R_factor_all 0.0794
_refine_ls_R_factor_gt 0.0493
_refine_ls_shift/su_max 0.002
_refine_ls_shift/su_mean 0.000
_refine_ls_structure_factor_coef Fsqd
_refine_ls_weighting_details 'calc w=1/[\s^2^(Fo^2^)+(0.0838P)^2^+0.2658P] where P=(Fo^2^+2Fc^2^)/3'
_refine_ls_weighting_scheme calc
_refine_ls_wR_factor_gt 0.1399
_refine_ls_wR_factor_ref 0.1665
_reflns_number_gt 5564
_reflns_number_total 8355
_reflns_threshold_expression I>2\s(I)
_cod_data_source_file bt5351.cif
_cod_data_source_block I
_cod_original_cell_volume 1690.15(7)
_cod_database_code 2227233
_cod_database_fobs_code 2227233

loop_
_symmetry_equiv_pos_as_xyz
'x, y, z'
'-x, -y, -z'

loop_
_atom_site_type_symbol
_atom_site_label
_atom_site_fract_x
_atom_site_fract_y
_atom_site_fract_z
_atom_site_U_iso_or_equiv
_atom_site_adp_type
_atom_site_calc_flag
_atom_site_refinement_flags
_atom_site_occupancy
_atom_site_disorder_assembly
_atom_site_disorder_group
C C1 1.11744(17) 0.05037(16) 0.42909(14) 0.0597(4) Uani d . 1 . .
H H1 1.1613 0.1155 0.4641 0.072 Uiso calc R 1 . .
C C2 1.1637(2) -0.04010(19) 0.45394(16) 0.0707(5) Uani d . 1 . .
H H2 1.2395 -0.0363 0.5059 0.085 Uiso calc R 1 . .
C C3 1.0997(2) -0.13863(19) 0.40314(17) 0.0728(6) Uani d . 1 . .
H H3 1.1329 -0.1999 0.4214 0.087 Uiso calc R 1 . .
C C4 0.9894(2) -0.14580(15) 0.32728(15) 0.0658(5) Uani d . 1 . .
H H4 0.9467 -0.2121 0.2942 0.079 Uiso calc R 1 . .
C C5 0.93850(17) -0.05327(13) 0.29797(13) 0.0506(4) Uani d . 1 . .
C C6 1.00277(15) 0.04601(13) 0.35011(12) 0.0471(4) Uani d . 1 . .
C C7 0.95130(15) 0.13796(12) 0.32070(12) 0.0450(3) Uani d . 1 . .
H H7 0.9925 0.2035 0.3562 0.054 Uiso calc R 1 . .
C C8 0.84305(14) 0.13400(11) 0.24178(11) 0.0405(3) Uani d . 1 . .
C C9 0.77928(15) 0.03304(11) 0.18832(12) 0.0438(3) Uani d . 1 . .
C C10 0.82655(17) -0.05676(13) 0.21683(13) 0.0520(4) Uani d . 1 . .
H H10 0.7838 -0.1222 0.1818 0.062 Uiso calc R 1 . .
C C11 0.65636(15) 0.02060(12) 0.10617(12) 0.0460(4) Uani d . 1 . .
C C12 0.80778(14) 0.23579(12) 0.20428(12) 0.0434(3) Uani d . 1 . .
C C13 0.82973(14) 0.33111(11) 0.28178(11) 0.0402(3) Uani d . 1 . .
C C14 0.75382(14) 0.33287(11) 0.35780(11) 0.0416(3) Uani d . 1 . .
C C15 0.77141(15) 0.42539(12) 0.42389(12) 0.0459(3) Uani d . 1 . .
H H15 0.7229 0.4267 0.4760 0.055 Uiso calc R 1 . .
C C16 0.85886(16) 0.51545(12) 0.41436(12) 0.0484(4) Uani d . 1 . .
C C17 0.93509(16) 0.51054(12) 0.34061(13) 0.0508(4) Uani d . 1 . .
H H17 0.9962 0.5701 0.3353 0.061 Uiso calc R 1 . .
C C18 0.92364(15) 0.41989(12) 0.27422(12) 0.0456(3) Uani d . 1 . .
C C19 1.01500(19) 0.41711(16) 0.19955(16) 0.0669(5) Uani d . 1 . .
H H19A 0.9722 0.4334 0.1317 0.100 Uiso calc R 1 . .
H H19B 1.0375 0.3474 0.1940 0.100 Uiso calc R 1 . .
H H19C 1.0937 0.4687 0.2253 0.100 Uiso calc R 1 . .
C C20 0.64975(18) 0.24030(14) 0.36671(15) 0.0589(4) Uani d . 1 . .
H H20A 0.6184 0.2523 0.4298 0.088 Uiso calc R 1 . .
H H20B 0.6866 0.1762 0.3690 0.088 Uiso calc R 1 . .
H H20C 0.5778 0.2334 0.3071 0.088 Uiso calc R 1 . .
C C21 0.8693(2) 0.61697(14) 0.48227(16) 0.0655(5) Uani d . 1 . .
H H21A 0.9598 0.6514 0.5020 0.098 Uiso calc R 1 . .
H H21B 0.8367 0.6007 0.5442 0.098 Uiso calc R 1 . .
H H21C 0.8180 0.6635 0.4439 0.098 Uiso calc R 1 . .
C C22 0.5784(2) 0.69010(15) -0.02850(15) 0.0689(5) Uani d . 1 . .
H H22 0.5372 0.7429 -0.0600 0.083 Uiso calc R 1 . .
C C23 0.6618(2) 0.64349(16) -0.07632(17) 0.0733(6) Uani d . 1 . .
H H23 0.6775 0.6654 -0.1401 0.088 Uiso calc R 1 . .
C C24 0.7238(2) 0.56368(17) -0.03095(16) 0.0688(5) Uani d . 1 . .
H H24 0.7807 0.5331 -0.0645 0.083 Uiso calc R 1 . .
C C25 0.70201(18) 0.53005(17) 0.06189(15) 0.0650(5) Uani d . 1 . .
H H25 0.7434 0.4763 0.0913 0.078 Uiso calc R 1 . .
C C26 0.61658(16) 0.57651(15) 0.11395(12) 0.0534(4) Uani d . 1 . .
C C27 0.55480(17) 0.65819(13) 0.06865(13) 0.0514(4) Uani d . 1 . .
C C28 0.46686(18) 0.70208(13) 0.12034(13) 0.0530(4) Uani d . 1 . .
H H28 0.4259 0.7560 0.0910 0.064 Uiso calc R 1 . .
C C29 0.44055(16) 0.66714(13) 0.21255(12) 0.0481(4) Uani d . 1 A .
C C30 0.50410(16) 0.58553(15) 0.25766(12) 0.0528(4) Uani d . 1 . .
C C31 0.58855(17) 0.54186(17) 0.20916(13) 0.0605(5) Uani d . 1 . .
H H31 0.6288 0.4879 0.2394 0.073 Uiso calc R 1 . .
C C32 0.49066(17) 0.55014(17) 0.36282(13) 0.0574(4) Uani d . 1 . .
C C33 0.33412(16) 0.70412(13) 0.25617(13) 0.0509(4) Uani d . 1 . .
C C34 0.2862(4) 0.8075(5) 0.2189(3) 0.0450(10) Uani d P 0.690(3) A 1
C C35 0.1698(4) 0.8031(4) 0.1440(3) 0.0511(9) Uani d P 0.690(3) A 1
C C36 0.1307(4) 0.8974(3) 0.1156(3) 0.0674(9) Uani d P 0.690(3) A 1
H H36 0.0542 0.8947 0.0646 0.081 Uiso calc PR 0.690(3) A 1
C C37 0.2009(5) 0.9959(3) 0.1600(4) 0.0768(12) Uani d P 0.690(3) A 1
C C38 0.3163(4) 0.9983(3) 0.2342(4) 0.0763(19) Uani d P 0.690(3) A 1
H H38 0.3651 1.0637 0.2649 0.092 Uiso calc PR 0.690(3) A 1
C C39 0.3606(4) 0.9055(3) 0.2635(3) 0.0610(9) Uani d P 0.690(3) A 1
C C40 0.4859(4) 0.9130(4) 0.3451(4) 0.0928(13) Uani d P 0.690(3) A 1
H H40A 0.4699 0.8687 0.3998 0.139 Uiso calc PR 0.690(3) A 1
H H40B 0.5154 0.9856 0.3743 0.139 Uiso calc PR 0.690(3) A 1
H H40C 0.5523 0.8897 0.3132 0.139 Uiso calc PR 0.690(3) A 1
C C41 0.0880(6) 0.6981(4) 0.0961(4) 0.0738(11) Uani d P 0.690(3) A 1
H H41A 0.0451 0.6647 0.1473 0.111 Uiso calc PR 0.690(3) A 1
H H41B 0.1437 0.6529 0.0737 0.111 Uiso calc PR 0.690(3) A 1
H H41C 0.0227 0.7094 0.0369 0.111 Uiso calc PR 0.690(3) A 1
C C42 0.1530(6) 1.0968(3) 0.1284(5) 0.1149(18) Uani d P 0.690(3) A 1
H H42A 0.1990 1.1550 0.1786 0.172 Uiso calc PR 0.690(3) A 1
H H42B 0.0602 1.0887 0.1261 0.172 Uiso calc PR 0.690(3) A 1
H H42C 0.1694 1.1109 0.0603 0.172 Uiso calc PR 0.690(3) A 1
C C34' 0.3195(13) 0.8079(13) 0.2462(9) 0.0450(10) Uani d P 0.310(3) A 2
C C35' 0.2097(13) 0.8196(10) 0.1747(8) 0.0511(9) Uani d P 0.310(3) A 2
C C36' 0.1871(9) 0.9259(9) 0.1584(7) 0.0674(9) Uani d P 0.310(3) A 2
H H36' 0.1144 0.9378 0.1096 0.081 Uiso calc PR 0.310(3) A 2
C C37' 0.2724(17) 1.0074(13) 0.2146(16) 0.0768(12) Uani d P 0.310(3) A 2
C C38' 0.3806(10) 0.9930(8) 0.2864(9) 0.0763(19) Uani d P 0.310(3) A 2
H H38' 0.4371 1.0521 0.3244 0.092 Uiso calc PR 0.310(3) A 2
C C39' 0.4073(10) 0.8927(8) 0.3034(8) 0.0610(9) Uani d P 0.310(3) A 2
C C40' 0.5246(11) 0.8720(9) 0.3837(8) 0.0928(13) Uani d P 0.310(3) A 2
H H40D 0.6034 0.8896 0.3573 0.139 Uiso calc PR 0.310(3) A 2
H H40E 0.5120 0.7982 0.3967 0.139 Uiso calc PR 0.310(3) A 2
H H40F 0.5324 0.9152 0.4480 0.139 Uiso calc PR 0.310(3) A 2
C C41' 0.1120(16) 0.7329(10) 0.1118(12) 0.0738(11) Uani d P 0.310(3) A 2
H H41D 0.1455 0.7075 0.0537 0.111 Uiso calc PR 0.310(3) A 2
H H41E 0.0318 0.7587 0.0859 0.111 Uiso calc PR 0.310(3) A 2
H H41F 0.0949 0.6757 0.1547 0.111 Uiso calc PR 0.310(3) A 2
C C42' 0.2527(13) 1.1240(8) 0.1984(11) 0.1149(18) Uani d P 0.310(3) A 2
H H42D 0.2719 1.1424 0.1321 0.172 Uiso calc PR 0.310(3) A 2
H H42E 0.3110 1.1713 0.2539 0.172 Uiso calc PR 0.310(3) A 2
H H42F 0.1632 1.1301 0.1991 0.172 Uiso calc PR 0.310(3) A 2
O O1 0.76841(14) 0.24315(10) 0.11138(9) 0.0673(4) Uani d . 1 . .
O O2 0.56779(12) 0.07128(11) 0.12213(10) 0.0708(4) Uani d . 1 . .
H H2A 0.5041 0.0568 0.0728 0.085 Uiso calc R 1 . .
O O3 0.64372(13) -0.04411(10) 0.02849(10) 0.0696(4) Uani d . 1 . .
O O4 0.27640(14) 0.64882(12) 0.31134(11) 0.0734(4) Uani d . 1 A .
O O5 0.52720(15) 0.61471(12) 0.44170(9) 0.0739(4) Uani d . 1 . .
O O6 0.44929(14) 0.45080(13) 0.36565(10) 0.0740(4) Uani d . 1 . .
H H6A 0.4530 0.4375 0.4268 0.089 Uiso calc R 1 . .

loop_
_atom_site_aniso_label
_atom_site_aniso_U_11
_atom_site_aniso_U_22
_atom_site_aniso_U_33
_atom_site_aniso_U_12
_atom_site_aniso_U_13
_atom_site_aniso_U_23
C1 0.0540(10) 0.0772(12) 0.0505(10) 0.0226(9) 0.0080(8) 0.0064(8)
C2 0.0632(11) 0.0998(16) 0.0595(11) 0.0382(11) 0.0138(9) 0.0235(11)
C3 0.0880(14) 0.0837(14) 0.0660(12) 0.0502(12) 0.0285(11) 0.0262(11)
C4 0.0913(14) 0.0579(11) 0.0590(11) 0.0336(10) 0.0239(10) 0.0111(8)
C5 0.0628(10) 0.0517(9) 0.0438(8) 0.0211(7) 0.0174(7) 0.0049(7)
C6 0.0494(8) 0.0573(9) 0.0391(8) 0.0185(7) 0.0128(6) 0.0033(7)
C7 0.0471(8) 0.0458(8) 0.0402(8) 0.0084(6) 0.0068(6) -0.0046(6)
C8 0.0417(7) 0.0410(7) 0.0384(7) 0.0070(6) 0.0089(6) -0.0026(6)
C9 0.0478(8) 0.0417(8) 0.0404(8) 0.0057(6) 0.0092(6) -0.0028(6)
C10 0.0660(10) 0.0399(8) 0.0495(9) 0.0079(7) 0.0138(8) -0.0032(6)
C11 0.0491(8) 0.0415(8) 0.0438(8) 0.0017(6) 0.0084(7) -0.0045(6)
C12 0.0440(8) 0.0432(8) 0.0398(8) 0.0055(6) 0.0042(6) -0.0003(6)
C13 0.0438(7) 0.0360(7) 0.0387(7) 0.0087(6) 0.0028(6) 0.0023(6)
C14 0.0416(7) 0.0407(7) 0.0416(8) 0.0102(6) 0.0038(6) 0.0057(6)
C15 0.0471(8) 0.0509(8) 0.0405(8) 0.0167(7) 0.0051(6) 0.0018(6)
C16 0.0515(9) 0.0427(8) 0.0456(8) 0.0130(7) -0.0045(7) -0.0025(6)
C17 0.0535(9) 0.0391(8) 0.0538(9) 0.0016(7) 0.0029(7) 0.0027(7)
C18 0.0472(8) 0.0428(8) 0.0444(8) 0.0048(6) 0.0061(6) 0.0041(6)
C19 0.0667(11) 0.0641(11) 0.0706(12) -0.0029(9) 0.0290(10) 0.0018(9)
C20 0.0577(10) 0.0529(9) 0.0676(11) 0.0035(8) 0.0224(8) 0.0033(8)
C21 0.0725(12) 0.0513(10) 0.0656(11) 0.0171(9) -0.0019(9) -0.0133(8)
C22 0.1051(15) 0.0509(10) 0.0631(11) 0.0133(10) 0.0451(11) 0.0123(8)
C23 0.1048(16) 0.0604(11) 0.0667(12) 0.0052(11) 0.0533(12) 0.0072(9)
C24 0.0683(12) 0.0783(13) 0.0674(12) 0.0100(10) 0.0366(10) -0.0018(10)
C25 0.0556(10) 0.0895(14) 0.0569(10) 0.0254(10) 0.0188(8) 0.0057(9)
C26 0.0474(8) 0.0726(11) 0.0416(8) 0.0128(8) 0.0118(7) 0.0028(7)
C27 0.0626(10) 0.0477(8) 0.0463(9) 0.0051(7) 0.0219(7) 0.0011(7)
C28 0.0663(10) 0.0488(9) 0.0490(9) 0.0123(8) 0.0224(8) 0.0060(7)
C29 0.0503(8) 0.0553(9) 0.0393(8) 0.0090(7) 0.0122(6) 0.0007(7)
C30 0.0497(9) 0.0768(11) 0.0342(8) 0.0175(8) 0.0087(6) 0.0075(7)
C31 0.0569(10) 0.0901(13) 0.0409(9) 0.0309(9) 0.0092(7) 0.0142(8)
C32 0.0518(9) 0.0877(14) 0.0385(9) 0.0251(9) 0.0107(7) 0.0121(9)
C33 0.0531(9) 0.0578(9) 0.0438(8) 0.0090(7) 0.0159(7) 0.0026(7)
C34 0.045(3) 0.0505(10) 0.043(3) 0.010(2) 0.015(2) 0.003(2)
C35 0.055(3) 0.059(2) 0.045(2) 0.017(2) 0.0159(16) 0.0128(19)
C36 0.069(2) 0.080(2) 0.068(2) 0.0308(19) 0.0286(16) 0.0298(19)
C37 0.096(3) 0.0581(17) 0.106(3) 0.034(2) 0.066(2) 0.037(2)
C38 0.086(4) 0.0493(18) 0.103(5) 0.002(3) 0.051(3) 0.002(3)
C39 0.060(2) 0.0567(15) 0.069(3) 0.0038(16) 0.0278(17) -0.0039(17)
C40 0.080(3) 0.096(3) 0.085(3) -0.011(2) 0.005(2) -0.014(2)
C41 0.078(3) 0.069(3) 0.063(2) 0.004(2) -0.0038(18) 0.002(2)
C42 0.150(4) 0.074(2) 0.168(5) 0.057(3) 0.102(4) 0.063(3)
C34' 0.045(3) 0.0505(10) 0.043(3) 0.010(2) 0.015(2) 0.003(2)
C35' 0.055(3) 0.059(2) 0.045(2) 0.017(2) 0.0159(16) 0.0128(19)
C36' 0.069(2) 0.080(2) 0.068(2) 0.0308(19) 0.0286(16) 0.0298(19)
C37' 0.096(3) 0.0581(17) 0.106(3) 0.034(2) 0.066(2) 0.037(2)
C38' 0.086(4) 0.0493(18) 0.103(5) 0.002(3) 0.051(3) 0.002(3)
C39' 0.060(2) 0.0567(15) 0.069(3) 0.0038(16) 0.0278(17) -0.0039(17)
C40' 0.080(3) 0.096(3) 0.085(3) -0.011(2) 0.005(2) -0.014(2)
C41' 0.078(3) 0.069(3) 0.063(2) 0.004(2) -0.0038(18) 0.002(2)
C42' 0.150(4) 0.074(2) 0.168(5) 0.057(3) 0.102(4) 0.063(3)
O1 0.0956(10) 0.0584(7) 0.0407(6) 0.0145(7) -0.0028(6) 0.0014(5)
O2 0.0511(7) 0.0850(9) 0.0661(8) 0.0145(6) -0.0042(6) -0.0276(7)
O3 0.0726(8) 0.0690(8) 0.0576(7) 0.0179(6) -0.0046(6) -0.0244(6)
O4 0.0734(9) 0.0858(9) 0.0798(9) 0.0290(7) 0.0405(7) 0.0359(7)
O5 0.0908(10) 0.0980(10) 0.0374(6) 0.0296(8) 0.0136(6) 0.0064(7)
O6 0.0879(10) 0.0938(11) 0.0448(7) 0.0203(8) 0.0176(6) 0.0200(7)

loop_
_atom_type_symbol
_atom_type_description
_atom_type_scat_dispersion_real
_atom_type_scat_dispersion_imag
_atom_type_scat_source
C C 0.0033 0.0016 'International Tables Vol C Tables 4.2.6.8 and 6.1.1.4'
H H 0.0000 0.0000 'International Tables Vol C Tables 4.2.6.8 and 6.1.1.4'
O O 0.0106 0.0060 'International Tables Vol C Tables 4.2.6.8 and 6.1.1.4'

loop_
_geom_angle_atom_site_label_1
_geom_angle_atom_site_label_2
_geom_angle_atom_site_label_3
_geom_angle_site_symmetry_1
_geom_angle_site_symmetry_3
_geom_angle
_geom_angle_publ_flag
C2 C1 C6 . . 120.14(19) ?
C2 C1 H1 . . 119.9 ?
C6 C1 H1 . . 119.9 ?
C1 C2 C3 . . 121.12(19) ?
C1 C2 H2 . . 119.4 ?
C3 C2 H2 . . 119.4 ?
C4 C3 C2 . . 120.33(18) ?
C4 C3 H3 . . 119.8 ?
C2 C3 H3 . . 119.8 ?
C3 C4 C5 . . 120.45(19) ?
C3 C4 H4 . . 119.8 ?
C5 C4 H4 . . 119.8 ?
C6 C5 C10 . . 118.67(15) ?
C6 C5 C4 . . 119.05(16) ?
C10 C5 C4 . . 122.27(16) ?
C5 C6 C7 . . 118.75(14) ?
C5 C6 C1 . . 118.91(15) ?
C7 C6 C1 . . 122.34(15) ?
C8 C7 C6 . . 122.24(14) ?
C8 C7 H7 . . 118.9 ?
C6 C7 H7 . . 118.9 ?
C7 C8 C9 . . 118.67(14) ?
C7 C8 C12 . . 118.74(13) ?
C9 C8 C12 . . 121.97(13) ?
C10 C9 C8 . . 119.84(14) ?
C10 C9 C11 . . 117.82(13) ?
C8 C9 C11 . . 122.22(13) ?
C9 C10 C5 . . 121.81(14) ?
C9 C10 H10 . . 119.1 ?
C5 C10 H10 . . 119.1 ?
O3 C11 O2 . . 123.77(15) ?
O3 C11 C9 . . 117.98(14) ?
O2 C11 C9 . . 118.11(13) ?
O1 C12 C8 . . 120.52(13) ?
O1 C12 C13 . . 120.25(14) ?
C8 C12 C13 . . 119.11(12) ?
C14 C13 C18 . . 120.57(13) ?
C14 C13 C12 . . 120.25(13) ?
C18 C13 C12 . . 119.13(13) ?
C15 C14 C13 . . 118.44(13) ?
C15 C14 C20 . . 119.32(14) ?
C13 C14 C20 . . 122.17(13) ?
C16 C15 C14 . . 121.85(15) ?
C16 C15 H15 . . 119.1 ?
C14 C15 H15 . . 119.1 ?
C17 C16 C15 . . 118.43(14) ?
C17 C16 C21 . . 120.86(16) ?
C15 C16 C21 . . 120.70(16) ?
C16 C17 C18 . . 122.12(14) ?
C16 C17 H17 . . 118.9 ?
C18 C17 H17 . . 118.9 ?
C17 C18 C13 . . 118.48(14) ?
C17 C18 C19 . . 119.70(14) ?
C13 C18 C19 . . 121.77(14) ?
C18 C19 H19A . . 109.5 ?
C18 C19 H19B . . 109.5 ?
H19A C19 H19B . . 109.5 ?
C18 C19 H19C . . 109.5 ?
H19A C19 H19C . . 109.5 ?
H19B C19 H19C . . 109.5 ?
C14 C20 H20A . . 109.5 ?
C14 C20 H20B . . 109.5 ?
H20A C20 H20B . . 109.5 ?
C14 C20 H20C . . 109.5 ?
H20A C20 H20C . . 109.5 ?
H20B C20 H20C . . 109.5 ?
C16 C21 H21A . . 109.5 ?
C16 C21 H21B . . 109.5 ?
H21A C21 H21B . . 109.5 ?
C16 C21 H21C . . 109.5 ?
H21A C21 H21C . . 109.5 ?
H21B C21 H21C . . 109.5 ?
C23 C22 C27 . . 120.01(19) ?
C23 C22 H22 . . 120.0 ?
C27 C22 H22 . . 120.0 ?
C22 C23 C24 . . 120.93(17) ?
C22 C23 H23 . . 119.5 ?
C24 C23 H23 . . 119.5 ?
C25 C24 C23 . . 120.62(18) ?
C25 C24 H24 . . 119.7 ?
C23 C24 H24 . . 119.7 ?
C24 C25 C26 . . 120.14(19) ?
C24 C25 H25 . . 119.9 ?
C26 C25 H25 . . 119.9 ?
C27 C26 C31 . . 118.78(15) ?
C27 C26 C25 . . 119.32(15) ?
C31 C26 C25 . . 121.89(17) ?
C22 C27 C26 . . 118.96(16) ?
C22 C27 C28 . . 122.30(17) ?
C26 C27 C28 . . 118.68(14) ?
C29 C28 C27 . . 121.69(16) ?
C29 C28 H28 . . 119.2 ?
C27 C28 H28 . . 119.2 ?
C28 C29 C30 . . 119.05(15) ?
C28 C29 C33 . . 119.87(15) ?
C30 C29 C33 . . 120.58(14) ?
C31 C30 C29 . . 120.28(15) ?
C31 C30 C32 . . 117.20(16) ?
C29 C30 C32 . . 122.34(15) ?
C30 C31 C26 . . 121.51(17) ?
C30 C31 H31 . . 119.2 ?
C26 C31 H31 . . 119.2 ?
O5 C32 O6 . . 123.88(16) ?
O5 C32 C30 . . 119.81(18) ?
O6 C32 C30 . . 116.14(16) ?
O4 C33 C34' . . 121.7(6) ?
O4 C33 C29 . . 120.35(16) ?
C34' C33 C29 . . 117.1(6) ?
O4 C33 C34 . . 120.5(2) ?
C34' C33 C34 . . 15.9(5) ?
C29 C33 C34 . . 118.7(2) ?
C39 C34 C35 . . 120.2(5) ?
C39 C34 C33 . . 118.6(2) ?
C35 C34 C33 . . 121.1(4) ?
C36 C35 C34 . . 118.6(4) ?
C36 C35 C41 . . 120.6(4) ?
C34 C35 C41 . . 120.8(5) ?
C35 C36 C37 . . 122.5(3) ?
C35 C36 H36 . . 118.8 ?
C37 C36 H36 . . 118.8 ?
C36 C37 C38 . . 117.9(3) ?
C36 C37 C42 . . 120.7(4) ?
C38 C37 C42 . . 121.4(5) ?
C39 C38 C37 . . 121.5(4) ?
C39 C38 H38 . . 119.3 ?
C37 C38 H38 . . 119.3 ?
C38 C39 C34 . . 119.3(4) ?
C38 C39 C40 . . 119.1(4) ?
C34 C39 C40 . . 121.6(3) ?
C35' C34' C33 . . 113.9(12) ?
C35' C34' C39' . . 123.1(15) ?
C33 C34' C39' . . 123.0(10) ?
C34' C35' C36' . . 117.7(12) ?
C34' C35' C41' . . 125.9(14) ?
C36' C35' C41' . . 116.4(12) ?
C37' C36' C35' . . 118.6(10) ?
C37' C36' H36' . . 120.7 ?
C35' C36' H36' . . 120.7 ?
C36' C37' C38' . . 122.3(15) ?
C36' C37' C42' . . 120.3(15) ?
C38' C37' C42' . . 117.3(16) ?
C37' C38' C39' . . 121.0(13) ?
C37' C38' H38' . . 119.5 ?
C39' C38' H38' . . 119.5 ?
C38' C39' C34' . . 117.2(10) ?
C38' C39' C40' . . 123.2(9) ?
C34' C39' C40' . . 119.5(10) ?
C39' C40' H40D . . 109.5 ?
C39' C40' H40E . . 109.5 ?
H40D C40' H40E . . 109.5 ?
C39' C40' H40F . . 109.5 ?
H40D C40' H40F . . 109.5 ?
H40E C40' H40F . . 109.5 ?
C35' C41' H41D . . 109.5 ?
C35' C41' H41E . . 109.5 ?
H41D C41' H41E . . 109.5 ?
C35' C41' H41F . . 109.5 ?
H41D C41' H41F . . 109.5 ?
H41E C41' H41F . . 109.5 ?
C37' C42' H42D . . 109.5 ?
C37' C42' H42E . . 109.5 ?
H42D C42' H42E . . 109.5 ?
C37' C42' H42F . . 109.5 ?
H42D C42' H42F . . 109.5 ?
H42E C42' H42F . . 109.5 ?
C11 O2 H2A . . 109.5 ?
C32 O6 H6A . . 109.5 ?

loop_
_geom_bond_atom_site_label_1
_geom_bond_atom_site_label_2
_geom_bond_site_symmetry_2
_geom_bond_distance
_geom_bond_publ_flag
C1 C2 . 1.354(3) ?
C1 C6 . 1.412(2) ?
C1 H1 . 0.9300 ?
C2 C3 . 1.391(3) ?
C2 H2 . 0.9300 ?
C3 C4 . 1.353(3) ?
C3 H3 . 0.9300 ?
C4 C5 . 1.414(2) ?
C4 H4 . 0.9300 ?
C5 C6 . 1.405(2) ?
C5 C10 . 1.410(2) ?
C6 C7 . 1.410(2) ?
C7 C8 . 1.366(2) ?
C7 H7 . 0.9300 ?
C8 C9 . 1.4272(19) ?
C8 C12 . 1.489(2) ?
C9 C10 . 1.362(2) ?
C9 C11 . 1.486(2) ?
C10 H10 . 0.9300 ?
C11 O3 . 1.2447(18) ?
C11 O2 . 1.2602(19) ?
C12 O1 . 1.2144(18) ?
C12 C13 . 1.497(2) ?
C13 C14 . 1.395(2) ?
C13 C18 . 1.402(2) ?
C14 C15 . 1.389(2) ?
C14 C20 . 1.504(2) ?
C15 C16 . 1.381(2) ?
C15 H15 . 0.9300 ?
C16 C17 . 1.377(2) ?
C16 C21 . 1.507(2) ?
C17 C18 . 1.382(2) ?
C17 H17 . 0.9300 ?
C18 C19 . 1.504(2) ?
C19 H19A . 0.9600 ?
C19 H19B . 0.9600 ?
C19 H19C . 0.9600 ?
C20 H20A . 0.9600 ?
C20 H20B . 0.9600 ?
C20 H20C . 0.9600 ?
C21 H21A . 0.9600 ?
C21 H21B . 0.9600 ?
C21 H21C . 0.9600 ?
C22 C23 . 1.365(3) ?
C22 C27 . 1.410(2) ?
C22 H22 . 0.9300 ?
C23 C24 . 1.392(3) ?
C23 H23 . 0.9300 ?
C24 C25 . 1.358(3) ?
C24 H24 . 0.9300 ?
C25 C26 . 1.413(2) ?
C25 H25 . 0.9300 ?
C26 C27 . 1.411(2) ?
C26 C31 . 1.412(2) ?
C27 C28 . 1.415(2) ?
C28 C29 . 1.371(2) ?
C28 H28 . 0.9300 ?
C29 C30 . 1.418(2) ?
C29 C33 . 1.483(2) ?
C30 C31 . 1.360(2) ?
C30 C32 . 1.495(2) ?
C31 H31 . 0.9300 ?
C32 O5 . 1.239(2) ?
C32 O6 . 1.279(2) ?
C33 O4 . 1.2167(19) ?
C33 C34' . 1.369(17) ?
C33 C34 . 1.555(6) ?
C34 C39 . 1.393(7) ?
C34 C35 . 1.397(4) ?
C35 C36 . 1.379(6) ?
C35 C41 . 1.502(5) ?
C36 C37 . 1.384(6) ?
C36 H36 . 0.9300 ?
C37 C38 . 1.388(6) ?
C37 C42 . 1.506(5) ?
C38 C39 . 1.387(6) ?
C38 H38 . 0.9300 ?
C39 C40 . 1.505(5) ?
C40 H40A . 0.9600 ?
C40 H40B . 0.9600 ?
C40 H40C . 0.9600 ?
C41 H41A . 0.9600 ?
C41 H41B . 0.9600 ?
C41 H41C . 0.9600 ?
C42 H42A . 0.9600 ?
C42 H42B . 0.9600 ?
C42 H42C . 0.9600 ?
C34' C35' . 1.366(11) ?
C34' C39' . 1.378(17) ?
C35' C36' . 1.435(17) ?
C35' C41' . 1.468(12) ?
C36' C37' . 1.33(2) ?
C36' H36' . 0.9300 ?
C37' C38' . 1.37(2) ?
C37' C42' . 1.556(17) ?
C38' C39' . 1.376(15) ?
C38' H38' . 0.9300 ?
C39' C40' . 1.519(13) ?
C40' H40D . 0.9600 ?
C40' H40E . 0.9600 ?
C40' H40F . 0.9600 ?
C41' H41D . 0.9600 ?
C41' H41E . 0.9600 ?
C41' H41F . 0.9600 ?
C42' H42D . 0.9600 ?
C42' H42E . 0.9600 ?
C42' H42F . 0.9600 ?
O2 H2A . 0.8200 ?
O6 H6A . 0.8200 ?

loop_
_geom_hbond_atom_site_label_D
_geom_hbond_atom_site_label_H
_geom_hbond_atom_site_label_A
_geom_hbond_site_symmetry_A
_geom_hbond_distance_DH
_geom_hbond_distance_HA
_geom_hbond_distance_DA
_geom_hbond_angle_DHA
O2 H2A O3 2_655 0.82 1.81 2.6191(17) 170.9
O6 H6A O5 2_666 0.82 1.86 2.6709(18) 169.6
C21 H21A Cg7 2_766 0.96 2.85 3.475(2) 124
C31 H31 Cg7 1_555 0.93 2.71 3.548(2) 150
C42 H42B Cg6 1_465 0.96 2.86 3.620(6) 137

loop_
_geom_torsion_atom_site_label_1
_geom_torsion_atom_site_label_2
_geom_torsion_atom_site_label_3
_geom_torsion_atom_site_label_4
_geom_torsion_site_symmetry_1
_geom_torsion_site_symmetry_2
_geom_torsion_site_symmetry_3
_geom_torsion_site_symmetry_4
_geom_torsion
_geom_torsion_publ_flag
C6 C1 C2 C3 . . . . -0.3(3) ?
C1 C2 C3 C4 . . . . 0.1(3) ?
C2 C3 C4 C5 . . . . 0.6(3) ?
C3 C4 C5 C6 . . . . -1.2(3) ?
C3 C4 C5 C10 . . . . 177.72(17) ?
C10 C5 C6 C7 . . . . 1.2(2) ?
C4 C5 C6 C7 . . . . -179.81(15) ?
C10 C5 C6 C1 . . . . -177.95(15) ?
C4 C5 C6 C1 . . . . 1.0(2) ?
C2 C1 C6 C5 . . . . -0.3(2) ?
C2 C1 C6 C7 . . . . -179.44(16) ?
C5 C6 C7 C8 . . . . -1.5(2) ?
C1 C6 C7 C8 . . . . 177.65(15) ?
C6 C7 C8 C9 . . . . 0.8(2) ?
C6 C7 C8 C12 . . . . -170.38(13) ?
C7 C8 C9 C10 . . . . 0.3(2) ?
C12 C8 C9 C10 . . . . 171.10(14) ?
C7 C8 C9 C11 . . . . 176.14(14) ?
C12 C8 C9 C11 . . . . -13.0(2) ?
C8 C9 C10 C5 . . . . -0.5(2) ?
C11 C9 C10 C5 . . . . -176.55(14) ?
C6 C5 C10 C9 . . . . -0.3(2) ?
C4 C5 C10 C9 . . . . -179.18(16) ?
C10 C9 C11 O3 . . . . -42.1(2) ?
C8 C9 C11 O3 . . . . 141.91(16) ?
C10 C9 C11 O2 . . . . 133.67(17) ?
C8 C9 C11 O2 . . . . -42.3(2) ?
C7 C8 C12 O1 . . . . 140.31(16) ?
C9 C8 C12 O1 . . . . -30.5(2) ?
C7 C8 C12 C13 . . . . -35.8(2) ?
C9 C8 C12 C13 . . . . 153.41(14) ?
O1 C12 C13 C14 . . . . 115.45(18) ?
C8 C12 C13 C14 . . . . -68.46(18) ?
O1 C12 C13 C18 . . . . -62.0(2) ?
C8 C12 C13 C18 . . . . 114.08(16) ?
C18 C13 C14 C15 . . . . 1.5(2) ?
C12 C13 C14 C15 . . . . -175.92(13) ?
C18 C13 C14 C20 . . . . 178.44(15) ?
C12 C13 C14 C20 . . . . 1.0(2) ?
C13 C14 C15 C16 . . . . 1.7(2) ?
C20 C14 C15 C16 . . . . -175.34(15) ?
C14 C15 C16 C17 . . . . -3.5(2) ?
C14 C15 C16 C21 . . . . 175.84(15) ?
C15 C16 C17 C18 . . . . 2.1(2) ?
C21 C16 C17 C18 . . . . -177.21(15) ?
C16 C17 C18 C13 . . . . 1.0(2) ?
C16 C17 C18 C19 . . . . -176.44(16) ?
C14 C13 C18 C17 . . . . -2.8(2) ?
C12 C13 C18 C17 . . . . 174.65(14) ?
C14 C13 C18 C19 . . . . 174.57(16) ?
C12 C13 C18 C19 . . . . -8.0(2) ?
C27 C22 C23 C24 . . . . 0.5(3) ?
C22 C23 C24 C25 . . . . 0.3(3) ?
C23 C24 C25 C26 . . . . -0.5(3) ?
C24 C25 C26 C27 . . . . -0.2(3) ?
C24 C25 C26 C31 . . . . 178.26(18) ?
C23 C22 C27 C26 . . . . -1.2(3) ?
C23 C22 C27 C28 . . . . -178.45(18) ?
C31 C26 C27 C22 . . . . -177.50(17) ?
C25 C26 C27 C22 . . . . 1.0(3) ?
C31 C26 C27 C28 . . . . -0.1(2) ?
C25 C26 C27 C28 . . . . 178.40(16) ?
C22 C27 C28 C29 . . . . 177.19(17) ?
C26 C27 C28 C29 . . . . -0.1(3) ?
C27 C28 C29 C30 . . . . 0.6(2) ?
C27 C28 C29 C33 . . . . -171.35(15) ?
C28 C29 C30 C31 . . . . -0.8(3) ?
C33 C29 C30 C31 . . . . 171.02(16) ?
C28 C29 C30 C32 . . . . 174.13(16) ?
C33 C29 C30 C32 . . . . -14.0(2) ?
C29 C30 C31 C26 . . . . 0.6(3) ?
C32 C30 C31 C26 . . . . -174.58(17) ?
C27 C26 C31 C30 . . . . -0.1(3) ?
C25 C26 C31 C30 . . . . -178.63(18) ?
C31 C30 C32 O5 . . . . 114.9(2) ?
C29 C30 C32 O5 . . . . -60.3(2) ?
C31 C30 C32 O6 . . . . -60.5(2) ?
C29 C30 C32 O6 . . . . 124.44(19) ?
C28 C29 C33 O4 . . . . 152.52(17) ?
C30 C29 C33 O4 . . . . -19.3(2) ?
C28 C29 C33 C34' . . . . -37.9(5) ?
C30 C29 C33 C34' . . . . 150.3(5) ?
C28 C29 C33 C34 . . . . -19.9(3) ?
C30 C29 C33 C34 . . . . 168.3(2) ?
O4 C33 C34 C39 . . . . 107.5(4) ?
C34' C33 C34 C39 . . . . 9(3) ?
C29 C33 C34 C39 . . . . -80.1(5) ?
O4 C33 C34 C35 . . . . -71.2(5) ?
C34' C33 C34 C35 . . . . -170(3) ?
C29 C33 C34 C35 . . . . 101.2(5) ?
C39 C34 C35 C36 . . . . -0.1(7) ?
C33 C34 C35 C36 . . . . 178.6(3) ?
C39 C34 C35 C41 . . . . -179.3(5) ?
C33 C34 C35 C41 . . . . -0.6(8) ?
C34 C35 C36 C37 . . . . -1.3(6) ?
C41 C35 C36 C37 . . . . 177.9(4) ?
C35 C36 C37 C38 . . . . 1.4(5) ?
C35 C36 C37 C42 . . . . -178.7(4) ?
C36 C37 C38 C39 . . . . -0.1(5) ?
C42 C37 C38 C39 . . . . 179.9(4) ?
C37 C38 C39 C34 . . . . -1.2(6) ?
C37 C38 C39 C40 . . . . -179.5(4) ?
C35 C34 C39 C38 . . . . 1.3(7) ?
C33 C34 C39 C38 . . . . -177.4(4) ?
C35 C34 C39 C40 . . . . 179.5(4) ?
C33 C34 C39 C40 . . . . 0.8(6) ?
O4 C33 C34' C35' . . . . -82.4(12) ?
C29 C33 C34' C35' . . . . 108.2(11) ?
C34 C33 C34' C35' . . . . 8(2) ?
O4 C33 C34' C39' . . . . 97.5(13) ?
C29 C33 C34' C39' . . . . -71.9(13) ?
C34 C33 C34' C39' . . . . -172(4) ?
C33 C34' C35' C36' . . . . -179.4(9) ?
C39' C34' C35' C36' . . . . 1(2) ?
C33 C34' C35' C41' . . . . 0(2) ?
C39' C34' C35' C41' . . . . -179.7(13) ?
C34' C35' C36' C37' . . . . -1.1(17) ?
C41' C35' C36' C37' . . . . 179.3(13) ?
C35' C36' C37' C38' . . . . 0(2) ?
C35' C36' C37' C42' . . . . 179.2(10) ?
C36' C37' C38' C39' . . . . 1(2) ?
C42' C37' C38' C39' . . . . -178.2(8) ?
C37' C38' C39' C34' . . . . -1.0(18) ?
C37' C38' C39' C40' . . . . -178.7(12) ?
C35' C34' C39' C38' . . . . 0.3(19) ?
C33 C34' C39' C38' . . . . -179.6(10) ?
C35' C34' C39' C40' . . . . 178.1(13) ?
C33 C34' C39' C40' . . . . -1.8(18) ?
